data_1513507
loop_
_publ_author_name
'Zhang, Gen'
'Ma, Yunxia'
'Cheng, Guangbin'
'Liu, Dabin'
'Wang, Rui'

_publ_section_title
;
 A Unique Combined Source of &quot;CN&quot; from 1,2-Dichloroethane and
 TMSN3 in the Copper-Catalyzed Cyanation of a C(sp(3))-H Bond Adjacent to
 a Nitrogen Atom.
;
_journal_issue 3
_journal_name_full 'Organic letters'
_journal_page_first 656
_journal_page_last 659
_journal_paper_doi 10.1021/ol500045p
_journal_volume 16
_journal_year 2014
_chemical_absolute_configuration unk
_chemical_formula_moiety 'C16 H14 N2'
_chemical_formula_sum 'C16 H14 N2'
_chemical_formula_weight 234.29
_chemical_name_systematic
;
 ? 
;
_space_group_crystal_system monoclinic
_space_group_IT_number 4
_space_group_name_Hall 'P 2yb'
_space_group_name_H-M_alt 'P 1 21 1'
_symmetry_space_group_name_Hall 'P 2yb'
_symmetry_space_group_name_H-M 'P 1 21 1'
_atom_sites_solution_hydrogens geom
_atom_sites_solution_primary iterative
_atom_sites_solution_secondary difmap
_audit_creation_date 2013-05-15
_audit_creation_method
;
  Olex2 1.2
  (compiled Apr 23 2013 17:54:37, GUI svn.r4466)
;
_cell_angle_alpha 90.00
_cell_angle_beta 97.245(7)
_cell_angle_gamma 90.00
_cell_formula_units_Z 4
_cell_length_a 9.0174(7)
_cell_length_b 9.9046(9)
_cell_length_c 14.5441(12)
_cell_measurement_reflns_used 1181
_cell_measurement_temperature 295.96(10)
_cell_measurement_theta_max 21.5380
_cell_measurement_theta_min 3.9700
_cell_volume 1288.62(19)
_computing_cell_refinement
;
CrysAlisPro, Agilent Technologies,
Version 1.171.36.28 (release 01-02-2013 CrysAlis171 .NET)
(compiled Feb  1 2013,16:14:44)
;
_computing_data_collection
;
CrysAlisPro, Agilent Technologies,
Version 1.171.36.28 (release 01-02-2013 CrysAlis171 .NET)
(compiled Feb  1 2013,16:14:44)
;
_computing_data_reduction
;
CrysAlisPro, Agilent Technologies,
Version 1.171.36.28 (release 01-02-2013 CrysAlis171 .NET)
(compiled Feb  1 2013,16:14:44)
;
_computing_molecular_graphics
;
O. V. Dolomanov, L. J. Bourhis, R. J. Gildea, J. A. K. Howard and H. Puschmann,
OLEX2: a complete structure solution, refinement and analysis program.
J. Appl. Cryst. (2009). 42, 339-341.
;
_computing_publication_material
;
O. V. Dolomanov, L. J. Bourhis, R. J. Gildea, J. A. K. Howard and H. Puschmann,
OLEX2: a complete structure solution, refinement and analysis program.
J. Appl. Cryst. (2009). 42, 339-341.
;
_computing_structure_refinement
;
SHELXL, G.M. Sheldrick, Acta Cryst.
(2008). A64, 112-122
;
_computing_structure_solution 'SUPERFLIP, J. Appl. Cryst. (2007) 40, 786-790'
_diffrn_ambient_temperature 295.96(10)
_diffrn_detector_area_resol_mean 16.0733
_diffrn_measured_fraction_theta_full 0.9846
_diffrn_measured_fraction_theta_max 0.5507
_diffrn_measurement_details
;
  1 omega  -48.00    0.00   1.5000    5.0000
omega____ theta____ kappa____ phi______ frames
    -      -19.3700   38.0000  150.0000 32

  2 omega    1.00   26.50   1.5000    5.0000
omega____ theta____ kappa____ phi______ frames
    -      -19.3700  -99.0000  120.0000 17

  3 omega  -22.00   83.00   1.5000    5.0000
omega____ theta____ kappa____ phi______ frames
    -       22.6512   19.0000  -90.0000 70

  4 omega   50.00   87.50   1.5000    5.0000
omega____ theta____ kappa____ phi______ frames
    -       22.6512  178.0000  120.0000 25
;
_diffrn_measurement_device_type 'SuperNova, Dual, Cu at zero, Eos'
_diffrn_measurement_method '\w scans'
_diffrn_orient_matrix_UB_11 0.0251317000
_diffrn_orient_matrix_UB_12 -0.0148926000
_diffrn_orient_matrix_UB_13 0.0471166000
_diffrn_orient_matrix_UB_21 0.0012014000
_diffrn_orient_matrix_UB_22 -0.0698779000
_diffrn_orient_matrix_UB_23 -0.0106990000
_diffrn_orient_matrix_UB_31 0.0752173000
_diffrn_orient_matrix_UB_32 0.0060731000
_diffrn_orient_matrix_UB_33 -0.0090432000
_diffrn_radiation_monochromator mirror
_diffrn_radiation_type 'Mo K\a'
_diffrn_radiation_wavelength 0.7107
_diffrn_reflns_av_R_equivalents 0.0250
_diffrn_reflns_av_unetI/netI 0.0441
_diffrn_reflns_limit_h_max 10
_diffrn_reflns_limit_h_min -10
_diffrn_reflns_limit_k_max 5
_diffrn_reflns_limit_k_min -12
_diffrn_reflns_limit_l_max 17
_diffrn_reflns_limit_l_min -12
_diffrn_reflns_number 4420
_diffrn_reflns_theta_full 25.50
_diffrn_reflns_theta_max 25.68
_diffrn_reflns_theta_min 3.07
_diffrn_source 'SuperNova (Mo) X-ray Source'
_exptl_absorpt_coefficient_mu 0.072
_exptl_absorpt_correction_T_max 1.00000
_exptl_absorpt_correction_T_min 0.74764
_exptl_absorpt_correction_type multi-scan
_exptl_absorpt_process_details
;
CrysAlisPro, Agilent Technologies,
Version 1.171.36.28 (release 01-02-2013 CrysAlis171 .NET)
(compiled Feb  1 2013,16:14:44)
Empirical absorption correction using spherical harmonics,
 implemented in SCALE3 ABSPACK scaling algorithm.
;
_exptl_crystal_colour 'clear light colourless'
_exptl_crystal_density_diffrn 1.208
_exptl_crystal_density_method 'not measured'
_exptl_crystal_description block
_exptl_crystal_F_000 496
_exptl_crystal_size_max 0.36
_exptl_crystal_size_mid 0.28
_exptl_crystal_size_min 0.24
_refine_diff_density_max 0.165
_refine_diff_density_min -0.135
_refine_diff_density_rms 0.032
_refine_ls_abs_structure_details 'Flack H D (1983), Acta Cryst. A39, 876-881'
_refine_ls_abs_structure_Flack -2(5)
_refine_ls_extinction_coef 0.0068(17)
_refine_ls_extinction_expression Fc^*^=kFc[1+0.001xFc^2^\l^3^/sin(2\q)]^-1/4^
_refine_ls_extinction_method SHELXL
_refine_ls_goodness_of_fit_ref 1.042
_refine_ls_hydrogen_treatment mixed
_refine_ls_matrix_type full
_refine_ls_number_parameters 326
_refine_ls_number_reflns 3070
_refine_ls_number_restraints 1
_refine_ls_restrained_S_all 1.042
_refine_ls_R_factor_all 0.0884
_refine_ls_R_factor_gt 0.0539
_refine_ls_shift/su_max 0.000
_refine_ls_shift/su_mean 0.000
_refine_ls_structure_factor_coef Fsqd
_refine_ls_weighting_details 'calc w=1/[\s^2^(Fo^2^)+(0.0413P)^2^+0.3856P] where P=(Fo^2^+2Fc^2^)/3'
_refine_ls_weighting_scheme calc
_refine_ls_wR_factor_gt 0.1158
_refine_ls_wR_factor_ref 0.1383
_reflns_number_gt 2040
_reflns_number_total 3070
_reflns_threshold_expression >2sigma(I)
_cod_data_source_file ol500045p_si_001.cif
_cod_data_source_block zhangg0506
_cod_database_code 1513507
_reflns_odcompleteness_completeness 98.46
_reflns_odcompleteness_iscentric 1
_reflns_odcompleteness_theta 26.32
_olex2_refinement_description
;
1. Fixed Uiso
 At 1.2 times of:
  All C(H) groups, All C(H,H) groups
2.a Ternary CH refined with riding coordinates:
 C7(H7), C23(H23)
2.b Secondary CH2 refined with riding coordinates:
 C14(H14A,H14B), C15(H15A,H15B), C30(H30A,H30B), C31(H31A,H31B)
2.c Aromatic/amide H refined with riding coordinates:
 C1(H1), C2(H2), C3(H3), C4(H4), C5(H5), C9(H9), C10(H10), C11(H11), C12(H12),
 C17(H17), C18(H18), C19(H19), C20(H20), C21(H21), C25(H25), C26(H26), C27(H27),
  C28(H28)
;

loop_
_space_group_symop_id
_space_group_symop_operation_xyz
1 'x, y, z'
2 '-x, y+1/2, -z'

loop_
_atom_site_label
_atom_site_type_symbol
_atom_site_fract_x
_atom_site_fract_y
_atom_site_fract_z
_atom_site_U_iso_or_equiv
_atom_site_adp_type
_atom_site_occupancy
_atom_site_symmetry_multiplicity
_atom_site_calc_flag
_atom_site_refinement_flags
N1 N -0.0568(4) -0.3429(4) -0.1968(2) 0.0549(9) Uani 1 1 d .
N2 N -0.1693(4) -0.4604(5) 0.0038(3) 0.0843(14) Uani 1 1 d .
N3 N -0.5950(4) -0.7086(5) -0.3925(2) 0.0704(12) Uani 1 1 d .
N4 N -0.7529(5) -0.9560(6) -0.2781(5) 0.130(2) Uani 1 1 d .
C1 C -0.2827(5) -0.2014(5) -0.2174(4) 0.0733(14) Uani 1 1 d .
H1 H -0.2324 -0.1326 -0.1828 0.088 Uiso 1 1 calc R
C2 C -0.4299(6) -0.1833(6) -0.2551(4) 0.0856(16) Uani 1 1 d .
H2 H -0.4775 -0.1021 -0.2455 0.103 Uiso 1 1 calc R
C3 C -0.5057(6) -0.2811(7) -0.3054(4) 0.0806(17) Uani 1 1 d .
H3 H -0.6038 -0.2665 -0.3318 0.097 Uiso 1 1 calc R
C4 C -0.4376(5) -0.4016(6) -0.3174(3) 0.0694(14) Uani 1 1 d .
H4 H -0.4904 -0.4701 -0.3509 0.083 Uiso 1 1 calc R
C5 C -0.2905(5) -0.4228(5) -0.2801(3) 0.0628(12) Uani 1 1 d .
H5 H -0.2453 -0.5056 -0.2881 0.075 Uiso 1 1 calc R
C6 C -0.2101(5) -0.3212(5) -0.2309(3) 0.0558(11) Uani 1 1 d .
C7 C -0.0270(4) -0.4663(4) -0.1434(3) 0.0514(10) Uani 1 1 d .
H7 H -0.0643 -0.5425 -0.1826 0.062 Uiso 1 1 calc R
C8 C 0.1383(4) -0.4890(5) -0.1127(3) 0.0520(11) Uani 1 1 d .
C9 C 0.1825(5) -0.6153(5) -0.0771(3) 0.0631(12) Uani 1 1 d .
H9 H 0.1117 -0.6828 -0.0737 0.076 Uiso 1 1 calc R
C10 C 0.3304(5) -0.6401(7) -0.0471(3) 0.0794(15) Uani 1 1 d .
H10 H 0.3598 -0.7242 -0.0229 0.095 Uiso 1 1 calc R
C11 C 0.4357(5) -0.5403(7) -0.0530(4) 0.0835(17) Uani 1 1 d .
H11 H 0.5360 -0.5572 -0.0329 0.100 Uiso 1 1 calc R
C12 C 0.3919(5) -0.4160(6) -0.0885(3) 0.0745(15) Uani 1 1 d .
H12 H 0.4635 -0.3494 -0.0925 0.089 Uiso 1 1 calc R
C13 C 0.2424(5) -0.3880(5) -0.1187(3) 0.0600(12) Uani 1 1 d .
C14 C 0.1942(5) -0.2528(5) -0.1566(4) 0.0752(14) Uani 1 1 d .
H14A H 0.2169 -0.2461 -0.2199 0.090 Uiso 1 1 calc R
H14B H 0.2510 -0.1835 -0.1205 0.090 Uiso 1 1 calc R
C15 C 0.0290(5) -0.2268(5) -0.1553(3) 0.0638(12) Uani 1 1 d .
H15A H 0.0086 -0.2138 -0.0920 0.077 Uiso 1 1 calc R
H15B H -0.0004 -0.1455 -0.1901 0.077 Uiso 1 1 calc R
C16 C -0.1086(5) -0.4651(5) -0.0603(3) 0.0610(11) Uani 1 1 d .
C17 C -0.8107(5) -0.5662(6) -0.3685(3) 0.0789(16) Uani 1 1 d .
H17 H -0.7659 -0.5478 -0.3087 0.095 Uiso 1 1 calc R
C18 C -0.9442(6) -0.5049(7) -0.4003(4) 0.0865(17) Uani 1 1 d .
H18 H -0.9892 -0.4460 -0.3624 0.104 Uiso 1 1 calc R
C19 C -1.0101(6) -0.5315(7) -0.4886(5) 0.0920(18) Uani 1 1 d .
H19 H -1.1007 -0.4913 -0.5110 0.110 Uiso 1 1 calc R
C20 C -0.9419(7) -0.6176(7) -0.5434(4) 0.103(2) Uani 1 1 d .
H20 H -0.9868 -0.6351 -0.6034 0.124 Uiso 1 1 calc R
C21 C -0.8088(6) -0.6785(6) -0.5120(3) 0.0841(16) Uani 1 1 d .
H21 H -0.7643 -0.7362 -0.5510 0.101 Uiso 1 1 calc R
C22 C -0.7403(5) -0.6556(5) -0.4238(3) 0.0647(12) Uani 1 1 d .
C23 C -0.5720(5) -0.7541(5) -0.2975(3) 0.0648(13) Uani 1 1 d .
H23 H -0.5978 -0.6793 -0.2584 0.078 Uiso 1 1 calc R
C24 C -0.4071(5) -0.7916(5) -0.2668(3) 0.0618(12) Uani 1 1 d .
C25 C -0.3617(5) -0.8107(6) -0.1742(3) 0.0739(14) Uani 1 1 d .
H25 H -0.4312 -0.8056 -0.1322 0.089 Uiso 1 1 calc R
C26 C -0.2144(6) -0.8375(6) -0.1427(4) 0.0819(15) Uani 1 1 d .
H26 H -0.1841 -0.8486 -0.0797 0.098 Uiso 1 1 calc R
C27 C -0.1120(5) -0.8480(6) -0.2050(4) 0.0781(15) Uani 1 1 d .
H27 H -0.0124 -0.8664 -0.1838 0.094 Uiso 1 1 calc R
C28 C -0.1552(5) -0.8315(6) -0.2976(4) 0.0787(15) Uani 1 1 d .
H28 H -0.0858 -0.8396 -0.3395 0.094 Uiso 1 1 calc R
C29 C -0.3068(5) -0.8021(6) -0.3295(3) 0.0713(14) Uani 1 1 d .
C30 C -0.3547(5) -0.7856(8) -0.4310(3) 0.107(2) Uani 1 1 d .
H30A H -0.3075 -0.8545 -0.4648 0.129 Uiso 1 1 calc R
H30B H -0.3224 -0.6981 -0.4509 0.129 Uiso 1 1 calc R
C31 C -0.5244(5) -0.7969(7) -0.4535(3) 0.099(2) Uani 1 1 d .
H31A H -0.5547 -0.7715 -0.5175 0.119 Uiso 1 1 calc R
H31B H -0.5554 -0.8895 -0.4452 0.119 Uiso 1 1 calc R
C32 C -0.6723(6) -0.8682(7) -0.2834(4) 0.0852(17) Uani 1 1 d .

loop_
_atom_site_aniso_label
_atom_site_aniso_U_11
_atom_site_aniso_U_22
_atom_site_aniso_U_33
_atom_site_aniso_U_23
_atom_site_aniso_U_13
_atom_site_aniso_U_12
N1 0.063(2) 0.044(2) 0.059(2) -0.002(2) 0.0111(16) -0.0066(19)
N2 0.075(3) 0.098(4) 0.084(3) 0.026(3) 0.027(2) 0.007(3)
N3 0.076(2) 0.086(3) 0.050(2) -0.009(2) 0.0091(17) 0.007(2)
N4 0.078(3) 0.108(5) 0.199(6) 0.058(5) -0.001(3) -0.006(3)
C1 0.083(3) 0.052(3) 0.087(3) -0.002(3) 0.018(3) 0.009(3)
C2 0.083(4) 0.074(4) 0.102(4) 0.016(4) 0.021(3) 0.024(3)
C3 0.068(3) 0.103(5) 0.072(3) 0.022(4) 0.014(3) 0.017(4)
C4 0.062(3) 0.086(4) 0.061(3) 0.013(3) 0.009(2) -0.002(3)
C5 0.070(3) 0.055(3) 0.064(3) 0.002(3) 0.007(2) 0.002(3)
C6 0.061(3) 0.054(3) 0.054(2) 0.005(2) 0.0120(19) 0.000(2)
C7 0.057(2) 0.040(2) 0.057(2) 0.004(2) 0.0092(18) -0.004(2)
C8 0.050(2) 0.054(3) 0.052(2) -0.004(2) 0.0076(17) 0.000(2)
C9 0.056(3) 0.063(3) 0.070(3) 0.005(3) 0.007(2) 0.000(2)
C10 0.061(3) 0.086(4) 0.090(4) 0.009(4) 0.007(2) 0.012(3)
C11 0.050(3) 0.114(5) 0.085(4) -0.001(4) 0.001(2) 0.006(3)
C12 0.061(3) 0.086(4) 0.077(3) -0.007(3) 0.011(2) -0.017(3)
C13 0.060(3) 0.065(3) 0.056(2) -0.008(3) 0.010(2) -0.001(3)
C14 0.073(3) 0.059(3) 0.095(4) -0.001(3) 0.017(3) -0.014(3)
C15 0.074(3) 0.047(3) 0.073(3) -0.003(3) 0.017(2) -0.008(2)
C16 0.056(2) 0.055(3) 0.071(3) 0.012(3) 0.007(2) -0.003(2)
C17 0.070(3) 0.107(5) 0.059(3) -0.003(3) 0.006(2) 0.008(3)
C18 0.080(3) 0.102(5) 0.079(4) -0.005(4) 0.017(3) 0.015(4)
C19 0.077(3) 0.095(5) 0.100(4) 0.012(4) -0.003(3) 0.020(4)
C20 0.120(5) 0.102(5) 0.079(4) -0.012(4) -0.021(3) 0.031(4)
C21 0.101(4) 0.075(4) 0.071(3) -0.010(3) -0.008(3) 0.016(3)
C22 0.065(3) 0.069(3) 0.061(3) 0.004(3) 0.010(2) -0.001(3)
C23 0.077(3) 0.059(3) 0.059(3) -0.004(3) 0.012(2) -0.001(3)
C24 0.062(3) 0.061(3) 0.062(3) -0.007(3) 0.006(2) 0.005(3)
C25 0.078(3) 0.075(4) 0.068(3) -0.004(3) 0.010(2) 0.003(3)
C26 0.088(4) 0.076(4) 0.077(3) -0.013(3) -0.009(3) 0.011(3)
C27 0.068(3) 0.065(4) 0.098(4) -0.013(4) -0.003(3) -0.003(3)
C28 0.072(3) 0.074(4) 0.091(4) -0.015(4) 0.016(3) -0.002(3)
C29 0.078(3) 0.073(4) 0.062(3) -0.009(3) 0.007(2) 0.000(3)
C30 0.098(4) 0.157(7) 0.070(3) -0.013(4) 0.024(3) 0.030(4)
C31 0.093(4) 0.144(6) 0.060(3) -0.028(4) 0.010(2) 0.043(4)
C32 0.061(3) 0.083(4) 0.112(4) 0.025(4) 0.013(3) 0.009(3)

loop_
_atom_type_symbol
_atom_type_description
_atom_type_scat_dispersion_real
_atom_type_scat_dispersion_imag
_atom_type_scat_source
C C 0.0033 0.0016 'International Tables Vol C Tables 4.2.6.8 and 6.1.1.4'
H H 0.0000 0.0000 'International Tables Vol C Tables 4.2.6.8 and 6.1.1.4'
N N 0.0061 0.0033 'International Tables Vol C Tables 4.2.6.8 and 6.1.1.4'

loop_
_geom_angle_atom_site_label_1
_geom_angle_atom_site_label_2
_geom_angle_atom_site_label_3
_geom_angle
C6 N1 C7 114.7(3)
C6 N1 C15 117.5(4)
C7 N1 C15 112.7(3)
C22 N3 C23 115.7(3)
C22 N3 C31 118.8(4)
C23 N3 C31 112.1(4)
C2 C1 H1 119.9
C6 C1 H1 119.9
C6 C1 C2 120.3(5)
C1 C2 H2 119.4
C3 C2 C1 121.2(5)
C3 C2 H2 119.4
C2 C3 H3 120.2
C2 C3 C4 119.6(5)
C4 C3 H3 120.2
C3 C4 H4 119.8
C3 C4 C5 120.5(6)
C5 C4 H4 119.8
C4 C5 H5 119.8
C6 C5 C4 120.4(5)
C6 C5 H5 119.8
C1 C6 N1 122.5(4)
C1 C6 C5 118.1(4)
C5 C6 N1 119.4(4)
N1 C7 H7 108.0
N1 C7 C8 112.9(3)
N1 C7 C16 110.4(4)
C8 C7 H7 108.0
C16 C7 H7 108.0
C16 C7 C8 109.2(3)
C9 C8 C7 117.8(4)
C13 C8 C7 121.6(4)
C13 C8 C9 120.6(4)
C8 C9 H9 120.0
C10 C9 C8 120.0(5)
C10 C9 H9 120.0
C9 C10 H10 120.0
C9 C10 C11 120.0(5)
C11 C10 H10 120.0
C10 C11 H11 120.1
C12 C11 C10 119.9(4)
C12 C11 H11 120.1
C11 C12 H12 119.4
C11 C12 C13 121.2(5)
C13 C12 H12 119.4
C8 C13 C12 118.3(5)
C8 C13 C14 120.4(4)
C12 C13 C14 121.4(5)
C13 C14 H14A 109.0
C13 C14 H14B 109.0
C13 C14 C15 112.9(4)
H14A C14 H14B 107.8
C15 C14 H14A 109.0
C15 C14 H14B 109.0
N1 C15 C14 109.2(4)
N1 C15 H15A 109.8
N1 C15 H15B 109.8
C14 C15 H15A 109.8
C14 C15 H15B 109.8
H15A C15 H15B 108.3
N2 C16 C7 178.0(6)
C18 C17 H17 119.1
C18 C17 C22 121.8(5)
C22 C17 H17 119.1
C17 C18 H18 120.4
C19 C18 C17 119.1(5)
C19 C18 H18 120.4
C18 C19 H19 120.2
C20 C19 C18 119.6(5)
C20 C19 H19 120.2
C19 C20 H20 119.3
C19 C20 C21 121.4(5)
C21 C20 H20 119.3
C20 C21 H21 119.6
C20 C21 C22 120.7(5)
C22 C21 H21 119.6
C17 C22 N3 120.8(4)
C21 C22 N3 121.5(4)
C21 C22 C17 117.3(5)
N3 C23 H23 107.7
N3 C23 C24 111.7(4)
N3 C23 C32 110.8(4)
C24 C23 H23 107.7
C32 C23 H23 107.7
C32 C23 C24 111.1(4)
C25 C24 C23 118.4(4)
C25 C24 C29 120.3(4)
C29 C24 C23 121.3(4)
C24 C25 H25 119.6
C24 C25 C26 120.7(4)
C26 C25 H25 119.6
C25 C26 H26 120.2
C25 C26 C27 119.7(5)
C27 C26 H26 120.2
C26 C27 H27 119.7
C28 C27 C26 120.6(5)
C28 C27 H27 119.7
C27 C28 H28 120.3
C27 C28 C29 119.5(5)
C29 C28 H28 120.3
C24 C29 C28 119.3(4)
C24 C29 C30 121.2(4)
C28 C29 C30 119.5(4)
C29 C30 H30A 109.4
C29 C30 H30B 109.4
C29 C30 C31 111.1(4)
H30A C30 H30B 108.0
C31 C30 H30A 109.4
C31 C30 H30B 109.4
N3 C31 C30 109.3(4)
N3 C31 H31A 109.8
N3 C31 H31B 109.8
C30 C31 H31A 109.8
C30 C31 H31B 109.8
H31A C31 H31B 108.3
N4 C32 C23 175.9(7)

loop_
_geom_bond_atom_site_label_1
_geom_bond_atom_site_label_2
_geom_bond_distance
N1 C6 1.425(5)
N1 C7 1.455(5)
N1 C15 1.472(5)
N2 C16 1.141(5)
N3 C22 1.432(5)
N3 C23 1.442(5)
N3 C31 1.449(6)
N4 C32 1.142(7)
C1 H1 0.9300
C1 C2 1.382(6)
C1 C6 1.381(6)
C2 H2 0.9300
C2 C3 1.348(7)
C3 H3 0.9300
C3 C4 1.363(8)
C4 H4 0.9300
C4 C5 1.385(6)
C5 H5 0.9300
C5 C6 1.386(6)
C7 H7 0.9800
C7 C8 1.518(5)
C7 C16 1.491(6)
C8 C9 1.392(6)
C8 C13 1.382(6)
C9 H9 0.9300
C9 C10 1.372(6)
C10 H10 0.9300
C10 C11 1.380(7)
C11 H11 0.9300
C11 C12 1.374(8)
C12 H12 0.9300
C12 C13 1.392(6)
C13 C14 1.491(7)
C14 H14A 0.9700
C14 H14B 0.9700
C14 C15 1.514(6)
C15 H15A 0.9700
C15 H15B 0.9700
C17 H17 0.9300
C17 C18 1.376(6)
C17 C22 1.400(7)
C18 H18 0.9300
C18 C19 1.372(8)
C19 H19 0.9300
C19 C20 1.365(8)
C20 H20 0.9300
C20 C21 1.370(7)
C21 H21 0.9300
C21 C22 1.371(6)
C23 H23 0.9800
C23 C24 1.543(6)
C23 C32 1.478(7)
C24 C25 1.370(6)
C24 C29 1.368(6)
C25 H25 0.9300
C25 C26 1.375(6)
C26 H26 0.9300
C26 C27 1.377(7)
C27 H27 0.9300
C27 C28 1.363(7)
C28 H28 0.9300
C28 C29 1.417(6)
C29 C30 1.494(6)
C30 H30A 0.9700
C30 H30B 0.9700
C30 C31 1.528(6)
C31 H31A 0.9700
C31 H31B 0.9700

loop_
_geom_torsion_atom_site_label_1
_geom_torsion_atom_site_label_2
_geom_torsion_atom_site_label_3
_geom_torsion_atom_site_label_4
_geom_torsion
N1 C7 C8 C9 -167.7(4)
N1 C7 C8 C13 12.8(5)
N1 C7 C16 N2 -51(14)
N3 C23 C24 C25 167.3(5)
N3 C23 C24 C29 -11.0(7)
N3 C23 C32 N4 2(8)
C1 C2 C3 C4 1.8(8)
C2 C1 C6 N1 177.3(4)
C2 C1 C6 C5 -2.1(7)
C2 C3 C4 C5 -1.5(7)
C3 C4 C5 C6 -0.6(7)
C4 C5 C6 N1 -177.0(4)
C4 C5 C6 C1 2.4(6)
C6 N1 C7 C8 177.1(4)
C6 N1 C7 C16 -60.3(4)
C6 N1 C15 C14 -159.1(4)
C6 C1 C2 C3 0.0(8)
C7 N1 C6 C1 128.8(4)
C7 N1 C6 C5 -51.7(5)
C7 N1 C15 C14 64.3(5)
C7 C8 C9 C10 -179.0(4)
C7 C8 C13 C12 179.5(4)
C7 C8 C13 C14 -0.4(6)
C8 C7 C16 N2 74(14)
C8 C9 C10 C11 -0.6(7)
C8 C13 C14 C15 19.2(6)
C9 C8 C13 C12 0.1(6)
C9 C8 C13 C14 -179.8(4)
C9 C10 C11 C12 0.2(8)
C10 C11 C12 C13 0.3(8)
C11 C12 C13 C8 -0.4(7)
C11 C12 C13 C14 179.5(5)
C12 C13 C14 C15 -160.7(4)
C13 C8 C9 C10 0.4(7)
C13 C14 C15 N1 -49.6(5)
C15 N1 C6 C1 -7.0(6)
C15 N1 C6 C5 172.5(4)
C15 N1 C7 C8 -45.0(4)
C15 N1 C7 C16 77.6(4)
C16 C7 C8 C9 69.0(5)
C16 C7 C8 C13 -110.5(4)
C17 C18 C19 C20 -0.4(10)
C18 C17 C22 N3 174.2(5)
C18 C17 C22 C21 0.9(8)
C18 C19 C20 C21 0.2(11)
C19 C20 C21 C22 0.5(10)
C20 C21 C22 N3 -174.3(5)
C20 C21 C22 C17 -1.1(9)
C22 N3 C23 C24 -172.5(4)
C22 N3 C23 C32 63.1(5)
C22 N3 C31 C30 152.5(5)
C22 C17 C18 C19 -0.2(9)
C23 N3 C22 C17 44.3(7)
C23 N3 C22 C21 -142.7(5)
C23 N3 C31 C30 -68.2(6)
C23 C24 C25 C26 -176.7(5)
C23 C24 C29 C28 177.5(5)
C23 C24 C29 C30 -3.5(8)
C24 C23 C32 N4 -123(8)
C24 C25 C26 C27 -1.3(9)
C24 C29 C30 C31 -16.0(9)
C25 C24 C29 C28 -0.7(8)
C25 C24 C29 C30 178.2(6)
C25 C26 C27 C28 0.2(9)
C26 C27 C28 C29 0.6(9)
C27 C28 C29 C24 -0.4(9)
C27 C28 C29 C30 -179.3(6)
C28 C29 C30 C31 162.9(5)
C29 C24 C25 C26 1.6(9)
C29 C30 C31 N3 50.2(7)
C31 N3 C22 C17 -177.8(5)
C31 N3 C22 C21 -4.8(8)
C31 N3 C23 C24 46.9(6)
C31 N3 C23 C32 -77.5(5)
C32 C23 C24 C25 -68.4(6)
C32 C23 C24 C29 113.3(6)
